data_4311938
loop_
_publ_author_name
'Sonia Taktak'
'Sergey V. Kryatov'
'Elena V. Rybak-Akimova'

_publ_contact_author_address 'Department of Chemistry, Tufts University, Medford, Massachusetts 02155 '
_publ_contact_author_email 'elena.rybak-akimova@tufts.edu '
_publ_contact_author_fax 617-627-3443
_publ_contact_author_name 'Elena V. Rybak-Akimova'
_publ_contact_author_phone 617-627-3413
_publ_section_title
;
 Reactivity of a (\m-Oxo)(\m-hydroxo)diiron(III) Diamond Core with Water,
 Urea, Substituted Ureas, and Acetamide
;
_journal_name_full 'Inorganic Chemistry'
_journal_page_first 7196
_journal_page_last 7209
_journal_paper_doi 10.1021/ic049371x
_journal_volume 43
_journal_year 2004
_chemical_formula_moiety 'C34 H49 Fe2 N10 O2, 3(Cl O4), 0.61(C2 H3 N), 0.39(C2 H3 N)'
_chemical_formula_sum 'C36 H52 Cl3 Fe2 N11 O14'
_chemical_formula_weight 1080.94
_chemical_name_systematic
; 
 ? 
;
_space_group_IT_number 14
_symmetry_cell_setting monoclinic
_symmetry_space_group_name_Hall '-P 2yn'
_symmetry_space_group_name_H-M 'P 1 21/n 1'
_atom_sites_solution_hydrogens geom
_atom_sites_solution_primary direct
_atom_sites_solution_secondary difmap
_audit_creation_method SHELXL-97
_cell_angle_alpha 90.00
_cell_angle_beta 91.191(2)
_cell_angle_gamma 90.00
_cell_formula_units_Z 4
_cell_length_a 11.2585(14)
_cell_length_b 35.284(4)
_cell_length_c 11.9514(15)
_cell_measurement_reflns_used 5896
_cell_measurement_temperature 173(2)
_cell_measurement_theta_max 24.05
_cell_measurement_theta_min 2.31
_cell_volume 4746.6(10)
_computing_cell_refinement 'Bruker SMART'
_computing_data_collection 'Bruker SMART'
_computing_data_reduction 'Bruker SAINT'
_computing_molecular_graphics 'Bruker SHELXTL'
_computing_publication_material 'Bruker SHELXTL'
_computing_structure_refinement 'SHELXL-97 (Sheldrick, 1997)'
_computing_structure_solution 'SHELXS-97 (Sheldrick, 1990)'
_diffrn_ambient_temperature 173(2)
_diffrn_measured_fraction_theta_full 0.998
_diffrn_measured_fraction_theta_max 0.959
_diffrn_measurement_device_type 'CCD area detector'
_diffrn_measurement_method 'phi and omega scans'
_diffrn_radiation_monochromator graphite
_diffrn_radiation_source 'fine-focus sealed tube'
_diffrn_radiation_type MoK\a
_diffrn_radiation_wavelength 0.71073
_diffrn_reflns_av_R_equivalents 0.0754
_diffrn_reflns_av_sigmaI/netI 0.1025
_diffrn_reflns_limit_h_max 14
_diffrn_reflns_limit_h_min -14
_diffrn_reflns_limit_k_max 47
_diffrn_reflns_limit_k_min -43
_diffrn_reflns_limit_l_max 15
_diffrn_reflns_limit_l_min -15
_diffrn_reflns_number 34376
_diffrn_reflns_theta_full 25.00
_diffrn_reflns_theta_max 28.33
_diffrn_reflns_theta_min 1.80
_exptl_absorpt_coefficient_mu 0.854
_exptl_absorpt_correction_T_max 0.9667
_exptl_absorpt_correction_T_min 0.6999
_exptl_absorpt_correction_type multi-scan
_exptl_absorpt_process_details SADABS
_exptl_crystal_colour green
_exptl_crystal_density_diffrn 1.513
_exptl_crystal_density_method 'not measured'
_exptl_crystal_description needle
_exptl_crystal_F_000 2240
_exptl_crystal_size_max 0.45
_exptl_crystal_size_mid 0.11
_exptl_crystal_size_min 0.04
_refine_diff_density_max 0.856
_refine_diff_density_min -0.937
_refine_diff_density_rms 0.127
_refine_ls_extinction_method none
_refine_ls_goodness_of_fit_ref 1.091
_refine_ls_hydrogen_treatment mixed
_refine_ls_matrix_type full
_refine_ls_number_parameters 649
_refine_ls_number_reflns 11334
_refine_ls_number_restraints 42
_refine_ls_restrained_S_all 1.098
_refine_ls_R_factor_all 0.1485
_refine_ls_R_factor_gt 0.0839
_refine_ls_shift/su_max 0.001
_refine_ls_shift/su_mean 0.000
_refine_ls_structure_factor_coef Fsqd
_refine_ls_weighting_details 'calc w=1/[\s^2^(Fo^2^)+(0.0681P)^2^+25.7899P] where P=(Fo^2^+2Fc^2^)/3'
_refine_ls_weighting_scheme calc
_refine_ls_wR_factor_gt 0.2062
_refine_ls_wR_factor_ref 0.2352
_reflns_number_gt 6599
_reflns_number_total 11334
_reflns_threshold_expression >2sigma(I)
_cod_data_source_file ic049371xsi20040802_113334_1.cif
_cod_data_source_block fe2omeu_4
_cod_depositor_comments
;
The following automatic conversions were performed:
'_symmetry_cell_setting' value 'Monoclinic' changed to 'monoclinic'
according to '/home/saulius/struct/CIF-dictionaries/cif_core.dic'
dictionary named 'cif_core.dic' version 2.4.1 from 2010-06-29.

Automatic conversion script
Id: cif_fix_enum 1527 2010-12-29 10:47:43Z saulius 
;
_cod_database_code 4311938

loop_
_symmetry_equiv_pos_as_xyz
'x, y, z'
'-x+1/2, y+1/2, -z+1/2'
'-x, -y, -z'
'x-1/2, -y-1/2, z-1/2'

loop_
_atom_site_label
_atom_site_type_symbol
_atom_site_fract_x
_atom_site_fract_y
_atom_site_fract_z
_atom_site_U_iso_or_equiv
_atom_site_adp_type
_atom_site_occupancy
_atom_site_symmetry_multiplicity
_atom_site_calc_flag
_atom_site_refinement_flags
_atom_site_disorder_assembly
_atom_site_disorder_group
Fe1 Fe 0.86604(7) 0.16839(2) 0.58063(7) 0.0238(2) Uani 1 1 d . . .
Fe2 Fe 0.70624(7) 0.10933(2) 0.43273(7) 0.0244(2) Uani 1 1 d . . .
N1 N 1.0024(4) 0.17510(13) 0.4585(4) 0.0265(11) Uani 1 1 d . . .
N2 N 0.8633(5) 0.22951(13) 0.5427(4) 0.0291(11) Uani 1 1 d . . .
N3 N 0.9858(5) 0.19112(14) 0.7219(5) 0.0316(12) Uani 1 1 d . . .
N4 N 0.7568(4) 0.17315(13) 0.7248(4) 0.0252(11) Uani 1 1 d . . .
N5 N 0.5657(5) 0.10084(16) 0.5502(5) 0.0362(13) Uani 1 1 d . . .
N6 N 0.5424(5) 0.13130(15) 0.3469(5) 0.0364(13) Uani 1 1 d . . .
N7 N 0.6439(5) 0.05679(14) 0.3332(5) 0.0330(12) Uani 1 1 d . . .
N8 N 0.8057(5) 0.10889(14) 0.2794(4) 0.0305(12) Uani 1 1 d . . .
N9 N 0.8209(4) 0.07651(13) 0.5174(4) 0.0266(11) Uani 1 1 d . . .
H9 H 0.8133 0.0522 0.5029 0.032 Uiso 1 1 calc R . .
N10 N 0.9733(5) 0.05675(16) 0.6351(6) 0.0479(16) Uani 1 1 d . . .
H10 H 0.9557 0.0332 0.6171 0.057 Uiso 1 1 calc R . .
C1 C 1.0831(5) 0.14850(17) 0.4330(6) 0.0318(14) Uani 1 1 d . . .
H1 H 1.0890 0.1261 0.4769 0.038 Uiso 1 1 calc R . .
C2 C 1.1573(5) 0.15343(19) 0.3437(6) 0.0335(14) Uani 1 1 d . . .
H2 H 1.2109 0.1339 0.3233 0.040 Uiso 1 1 calc R . .
C3 C 1.1529(6) 0.18640(19) 0.2853(6) 0.0343(15) Uani 1 1 d . . .
H3 H 1.2063 0.1904 0.2260 0.041 Uiso 1 1 calc R . .
C4 C 1.0723(6) 0.21387(18) 0.3111(6) 0.0330(14) Uani 1 1 d . . .
H4 H 1.0696 0.2371 0.2709 0.040 Uiso 1 1 calc R . .
C5 C 0.9947(5) 0.20714(17) 0.3973(5) 0.0284(13) Uani 1 1 d . . .
C6 C 0.8937(6) 0.23301(17) 0.4236(6) 0.0319(14) Uani 1 1 d . . .
H6A H 0.9162 0.2595 0.4072 0.038 Uiso 1 1 calc R . .
H6B H 0.8237 0.2264 0.3761 0.038 Uiso 1 1 calc R . .
C7 C 0.7436(6) 0.24600(18) 0.5584(6) 0.0387(16) Uani 1 1 d . . .
H7A H 0.7428 0.2723 0.5324 0.058 Uiso 1 1 calc R . .
H7B H 0.7242 0.2452 0.6380 0.058 Uiso 1 1 calc R . .
H7C H 0.6846 0.2313 0.5153 0.058 Uiso 1 1 calc R . .
C8 C 0.9557(6) 0.24906(17) 0.6116(6) 0.0377(16) Uani 1 1 d . . .
H8A H 0.9370 0.2764 0.6154 0.045 Uiso 1 1 calc R . .
H8B H 1.0338 0.2462 0.5759 0.045 Uiso 1 1 calc R . .
C9 C 0.9622(6) 0.23301(18) 0.7275(6) 0.0382(16) Uani 1 1 d . . .
H9C H 0.8864 0.2377 0.7658 0.046 Uiso 1 1 calc R . .
H9D H 1.0267 0.2456 0.7711 0.046 Uiso 1 1 calc R . .
C10 C 1.1141(6) 0.1835(2) 0.7095(6) 0.0415(17) Uani 1 1 d . . .
H10A H 1.1578 0.1928 0.7757 0.062 Uiso 1 1 calc R . .
H10B H 1.1426 0.1965 0.6427 0.062 Uiso 1 1 calc R . .
H10C H 1.1268 0.1561 0.7017 0.062 Uiso 1 1 calc R . .
C11 C 0.9443(6) 0.17256(19) 0.8242(5) 0.0339(15) Uani 1 1 d . . .
H11A H 0.9757 0.1863 0.8906 0.041 Uiso 1 1 calc R . .
H11B H 0.9748 0.1463 0.8274 0.041 Uiso 1 1 calc R . .
C12 C 0.8113(6) 0.17208(17) 0.8260(5) 0.0309(14) Uani 1 1 d . . .
C13 C 0.7489(6) 0.1710(2) 0.9224(6) 0.0378(15) Uani 1 1 d . . .
H13 H 0.7899 0.1704 0.9926 0.045 Uiso 1 1 calc R . .
C14 C 0.6264(6) 0.1708(2) 0.9183(6) 0.0400(16) Uani 1 1 d . . .
H14 H 0.5822 0.1694 0.9850 0.048 Uiso 1 1 calc R . .
C15 C 0.5686(6) 0.17260(18) 0.8134(6) 0.0333(14) Uani 1 1 d . . .
H15 H 0.4844 0.1730 0.8073 0.040 Uiso 1 1 calc R . .
C16 C 0.6362(5) 0.17372(17) 0.7207(6) 0.0310(14) Uani 1 1 d . . .
H16 H 0.5973 0.1750 0.6496 0.037 Uiso 1 1 calc R . .
C17 C 0.5694(7) 0.0785(2) 0.6403(6) 0.0472(19) Uani 1 1 d . . .
H17 H 0.6354 0.0620 0.6512 0.057 Uiso 1 1 calc R . .
C18 C 0.4797(9) 0.0784(3) 0.7192(8) 0.070(3) Uani 1 1 d . . .
H18 H 0.4840 0.0623 0.7829 0.084 Uiso 1 1 calc R . .
C19 C 0.3847(8) 0.1024(3) 0.7016(9) 0.073(3) Uani 1 1 d . . .
H19 H 0.3225 0.1032 0.7540 0.088 Uiso 1 1 calc R . .
C20 C 0.3797(7) 0.1250(3) 0.6098(8) 0.060(3) Uani 1 1 d . . .
H20 H 0.3136 0.1413 0.5973 0.071 Uiso 1 1 calc R . .
C21 C 0.4711(6) 0.1241(2) 0.5347(7) 0.0454(19) Uani 1 1 d . . .
C22 C 0.4754(6) 0.1496(2) 0.4356(7) 0.0463(19) Uani 1 1 d . . .
H22A H 0.3937 0.1552 0.4082 0.056 Uiso 1 1 calc R . .
H22B H 0.5139 0.1738 0.4569 0.056 Uiso 1 1 calc R . .
C23 C 0.5670(7) 0.1598(2) 0.2591(7) 0.051(2) Uani 1 1 d . . .
H23A H 0.4919 0.1705 0.2307 0.076 Uiso 1 1 calc R . .
H23B H 0.6088 0.1477 0.1976 0.076 Uiso 1 1 calc R . .
H23C H 0.6166 0.1801 0.2910 0.076 Uiso 1 1 calc R . .
C24 C 0.4747(6) 0.0988(2) 0.2973(6) 0.0418(17) Uani 1 1 d . . .
H24A H 0.4188 0.1083 0.2386 0.050 Uiso 1 1 calc R . .
H24B H 0.4277 0.0864 0.3560 0.050 Uiso 1 1 calc R . .
C25 C 0.5583(6) 0.07072(19) 0.2475(6) 0.0398(16) Uani 1 1 d . . .
H25A H 0.5126 0.0491 0.2160 0.048 Uiso 1 1 calc R . .
H25B H 0.6018 0.0828 0.1859 0.048 Uiso 1 1 calc R . .
C26 C 0.5905(7) 0.02592(19) 0.3978(6) 0.0424(17) Uani 1 1 d . . .
H26A H 0.5155 0.0346 0.4291 0.064 Uiso 1 1 calc R . .
H26B H 0.6452 0.0184 0.4587 0.064 Uiso 1 1 calc R . .
H26C H 0.5753 0.0042 0.3486 0.064 Uiso 1 1 calc R . .
C27 C 0.7519(6) 0.04238(18) 0.2790(6) 0.0361(15) Uani 1 1 d . . .
H27A H 0.7288 0.0249 0.2175 0.043 Uiso 1 1 calc R . .
H27B H 0.8008 0.0281 0.3342 0.043 Uiso 1 1 calc R . .
C28 C 0.8236(6) 0.07453(17) 0.2329(5) 0.0312(14) Uani 1 1 d . . .
C29 C 0.9032(6) 0.0701(2) 0.1469(6) 0.0422(17) Uani 1 1 d . . .
H29 H 0.9158 0.0458 0.1154 0.051 Uiso 1 1 calc R . .
C30 C 0.9636(6) 0.1008(2) 0.1071(6) 0.0474(19) Uani 1 1 d . . .
H30 H 1.0203 0.0979 0.0500 0.057 Uiso 1 1 calc R . .
C31 C 0.9399(6) 0.1359(2) 0.1521(6) 0.0382(16) Uani 1 1 d . . .
H31 H 0.9775 0.1579 0.1237 0.046 Uiso 1 1 calc R . .
C32 C 0.8617(6) 0.13880(19) 0.2381(5) 0.0327(14) Uani 1 1 d . . .
H32 H 0.8470 0.1631 0.2694 0.039 Uiso 1 1 calc R . .
C33 C 0.9059(5) 0.08455(16) 0.5911(5) 0.0274(13) Uani 1 1 d . . .
C34 C 1.0726(9) 0.0632(3) 0.7098(10) 0.082(3) Uani 1 1 d . . .
H34A H 1.1464 0.0570 0.6719 0.123 Uiso 1 1 calc R . .
H34B H 1.0651 0.0472 0.7763 0.123 Uiso 1 1 calc R . .
H34C H 1.0740 0.0899 0.7324 0.123 Uiso 1 1 calc R . .
O1 O 0.7503(3) 0.15568(11) 0.4817(3) 0.0254(9) Uani 1 1 d . . .
O2 O 0.9290(4) 0.11853(11) 0.6257(4) 0.0308(10) Uani 1 1 d . . .
O3 O 0.3263(6) 0.16998(19) -0.0515(8) 0.119(4) Uani 0.859(8) 1 d PD A 1
O4 O 0.2625(8) 0.1360(3) 0.1052(5) 0.144(4) Uani 0.859(8) 1 d PD A 1
O5 O 0.2094(6) 0.1170(2) -0.0729(5) 0.092(2) Uani 0.859(8) 1 d PD A 1
O6 O 0.3999(6) 0.1113(2) -0.0105(7) 0.088(3) Uani 0.859(8) 1 d PD A 1
O7 O 0.2342(7) 0.06775(19) 0.4546(7) 0.098(3) Uani 1 1 d . . .
O8 O 0.0984(8) 0.0428(3) 0.3280(8) 0.132(4) Uani 1 1 d . . .
O9 O 0.1431(5) 0.01030(15) 0.4907(6) 0.0653(17) Uani 1 1 d . . .
O10 O 0.2840(6) 0.0148(2) 0.3506(6) 0.0733(18) Uani 1 1 d . . .
O11 O 0.3968(5) 0.21661(15) 0.6526(5) 0.0610(16) Uani 1 1 d . . .
O12 O 0.2831(6) 0.23311(18) 0.4968(5) 0.0692(18) Uani 1 1 d . . .
O13 O 0.2847(5) 0.27203(16) 0.6515(5) 0.0609(16) Uani 1 1 d . . .
O14 O 0.4536(5) 0.26750(18) 0.5433(5) 0.0663(17) Uani 1 1 d . . .
O3A O 0.3263(6) 0.16998(19) -0.0515(8) 0.119(4) Uani 0.141(8) 1 d PD A 2
O4A O 0.2625(8) 0.1360(3) 0.1052(5) 0.144(4) Uani 0.141(8) 1 d PD A 2
O5A O 0.2094(6) 0.1170(2) -0.0729(5) 0.092(2) Uani 0.141(8) 1 d PD A 2
O6A O 0.1311(16) 0.1716(6) 0.0007(18) 0.11(3) Uani 0.141(8) 1 d PD A 2
Cl1 Cl 0.2944(2) 0.13525(8) -0.0023(2) 0.0471(8) Uani 0.859(8) 1 d PD A 1
Cl2 Cl 0.19050(17) 0.03449(5) 0.40433(19) 0.0529(5) Uani 1 1 d . . .
Cl3 Cl 0.35456(15) 0.24721(4) 0.58536(15) 0.0365(4) Uani 1 1 d . . .
Cl1A Cl 0.2337(14) 0.1484(4) -0.0045(11) 0.20(3) Uani 0.141(8) 1 d PD A 2
N11 N 0.637(2) 0.0575(14) 0.971(2) 0.16(2) Uani 0.390(12) 1 d P B 1
C35 C 0.715(3) 0.0629(11) 0.920(3) 0.092(10) Uani 0.390(12) 1 d P B 1
C36 C 0.805(3) 0.0646(9) 0.8555(18) 0.094(11) Uani 0.390(12) 1 d P B 1
H36A H 0.8755 0.0551 0.8955 0.141 Uiso 0.390(12) 1 calc PR B 1
H36B H 0.8178 0.0909 0.8329 0.141 Uiso 0.390(12) 1 calc PR B 1
H36C H 0.7894 0.0490 0.7888 0.141 Uiso 0.390(12) 1 calc PR B 1
N11A N 0.691(3) 0.9761(13) 0.948(3) 0.29(3) Uani 0.610(12) 1 d P B 2
C35A C 0.784(3) 0.9737(10) 0.946(4) 0.139(15) Uani 0.610(12) 1 d P B 2
C36A C 0.870(4) 0.9776(9) 1.003(4) 0.20(2) Uani 0.610(12) 1 d P B 2
H36D H 0.9105 1.0011 0.9826 0.296 Uiso 0.610(12) 1 calc PR B 2
H36E H 0.9236 0.9561 0.9926 0.296 Uiso 0.610(12) 1 calc PR B 2
H36F H 0.8472 0.9789 1.0818 0.296 Uiso 0.610(12) 1 calc PR B 2

loop_
_atom_site_aniso_label
_atom_site_aniso_U_11
_atom_site_aniso_U_22
_atom_site_aniso_U_33
_atom_site_aniso_U_23
_atom_site_aniso_U_13
_atom_site_aniso_U_12
Fe1 0.0236(4) 0.0190(4) 0.0288(5) -0.0019(3) 0.0004(3) -0.0008(3)
Fe2 0.0230(4) 0.0213(4) 0.0289(5) -0.0023(3) 0.0007(3) -0.0009(3)
N1 0.024(3) 0.022(2) 0.033(3) 0.001(2) -0.002(2) -0.0004(19)
N2 0.031(3) 0.019(2) 0.038(3) -0.004(2) 0.002(2) 0.000(2)
N3 0.028(3) 0.025(3) 0.042(3) -0.007(2) -0.001(2) -0.001(2)
N4 0.024(2) 0.026(2) 0.026(3) -0.004(2) 0.003(2) 0.000(2)
N5 0.030(3) 0.036(3) 0.043(3) -0.009(3) 0.012(3) -0.007(2)
N6 0.032(3) 0.034(3) 0.043(3) -0.006(3) -0.010(3) 0.002(2)
N7 0.037(3) 0.027(3) 0.035(3) -0.005(2) 0.000(2) -0.005(2)
N8 0.032(3) 0.027(3) 0.033(3) -0.003(2) -0.001(2) -0.004(2)
N9 0.028(3) 0.015(2) 0.036(3) -0.003(2) -0.005(2) 0.0006(19)
N10 0.048(4) 0.029(3) 0.066(4) -0.006(3) -0.022(3) 0.009(3)
C1 0.028(3) 0.028(3) 0.040(4) -0.001(3) -0.001(3) -0.002(3)
C2 0.022(3) 0.040(4) 0.038(4) -0.004(3) -0.003(3) 0.002(3)
C3 0.028(3) 0.043(4) 0.032(4) 0.000(3) 0.007(3) -0.009(3)
C4 0.030(3) 0.031(3) 0.039(4) 0.003(3) 0.004(3) -0.003(3)
C5 0.026(3) 0.029(3) 0.031(3) -0.003(3) 0.001(3) -0.004(2)
C6 0.035(3) 0.024(3) 0.037(4) 0.002(3) 0.003(3) 0.002(3)
C7 0.037(4) 0.025(3) 0.054(5) -0.001(3) 0.008(3) 0.009(3)
C8 0.045(4) 0.021(3) 0.047(4) -0.007(3) 0.002(3) -0.010(3)
C9 0.043(4) 0.031(3) 0.041(4) -0.013(3) 0.000(3) -0.008(3)
C10 0.025(3) 0.057(4) 0.042(4) 0.002(3) -0.001(3) -0.005(3)
C11 0.033(3) 0.039(4) 0.030(3) -0.006(3) 0.004(3) -0.006(3)
C12 0.036(3) 0.027(3) 0.029(3) -0.005(3) -0.001(3) -0.004(3)
C13 0.038(4) 0.044(4) 0.031(4) -0.001(3) -0.003(3) -0.002(3)
C14 0.038(4) 0.044(4) 0.038(4) 0.001(3) 0.009(3) -0.001(3)
C15 0.027(3) 0.033(3) 0.040(4) 0.000(3) 0.003(3) -0.002(3)
C16 0.030(3) 0.029(3) 0.034(4) -0.006(3) -0.004(3) 0.000(3)
C17 0.060(5) 0.042(4) 0.041(4) -0.008(3) 0.020(4) -0.014(4)
C18 0.088(7) 0.072(6) 0.051(5) -0.024(5) 0.040(5) -0.045(6)
C19 0.048(5) 0.092(7) 0.082(8) -0.054(6) 0.030(5) -0.032(5)
C20 0.028(4) 0.086(7) 0.065(6) -0.040(5) 0.010(4) -0.010(4)
C21 0.023(3) 0.051(4) 0.063(5) -0.027(4) 0.007(3) -0.007(3)
C22 0.022(3) 0.048(4) 0.069(5) -0.016(4) -0.002(3) 0.010(3)
C23 0.049(5) 0.041(4) 0.062(5) 0.007(4) -0.018(4) 0.003(3)
C24 0.032(4) 0.044(4) 0.049(4) -0.007(3) -0.009(3) -0.007(3)
C25 0.041(4) 0.038(4) 0.041(4) -0.010(3) -0.004(3) -0.010(3)
C26 0.052(4) 0.029(3) 0.047(4) -0.003(3) 0.003(4) -0.008(3)
C27 0.045(4) 0.027(3) 0.037(4) -0.007(3) 0.007(3) 0.000(3)
C28 0.034(3) 0.030(3) 0.029(3) -0.004(3) 0.004(3) 0.000(3)
C29 0.044(4) 0.043(4) 0.040(4) -0.010(3) 0.010(3) 0.003(3)
C30 0.033(4) 0.074(6) 0.036(4) 0.002(4) 0.012(3) -0.004(4)
C31 0.033(4) 0.054(4) 0.028(4) 0.004(3) 0.002(3) -0.011(3)
C32 0.031(3) 0.034(3) 0.033(4) 0.000(3) -0.002(3) -0.008(3)
C33 0.020(3) 0.026(3) 0.036(4) 0.005(3) 0.003(3) -0.001(2)
C34 0.070(6) 0.058(6) 0.115(9) -0.007(6) -0.053(6) 0.020(5)
O1 0.024(2) 0.0226(19) 0.030(2) 0.0003(17) 0.0003(17) 0.0003(16)
O2 0.031(2) 0.025(2) 0.036(3) 0.0009(18) -0.0019(19) -0.0008(17)
O3 0.079(5) 0.066(5) 0.216(11) 0.006(6) 0.058(6) -0.009(4)
O4 0.124(7) 0.263(13) 0.044(4) -0.022(6) -0.005(5) 0.061(8)
O5 0.084(5) 0.123(7) 0.068(5) -0.008(4) 0.005(4) -0.034(5)
O6 0.060(5) 0.085(6) 0.122(7) 0.000(5) 0.039(5) 0.029(4)
O7 0.105(6) 0.054(4) 0.136(7) -0.009(4) 0.012(5) -0.044(4)
O8 0.087(6) 0.201(11) 0.107(7) 0.032(7) -0.037(5) 0.047(6)
O9 0.060(4) 0.036(3) 0.101(5) 0.003(3) 0.025(3) -0.008(3)
O10 0.060(4) 0.091(5) 0.070(4) 0.000(4) 0.016(3) 0.008(3)
O11 0.057(3) 0.041(3) 0.085(4) 0.023(3) -0.005(3) 0.008(3)
O12 0.074(4) 0.076(4) 0.057(4) -0.016(3) -0.025(3) -0.013(3)
O13 0.075(4) 0.055(3) 0.053(4) -0.010(3) 0.006(3) 0.015(3)
O14 0.051(3) 0.072(4) 0.077(4) 0.022(3) 0.003(3) -0.015(3)
O3A 0.079(5) 0.066(5) 0.216(11) 0.006(6) 0.058(6) -0.009(4)
O4A 0.124(7) 0.263(13) 0.044(4) -0.022(6) -0.005(5) 0.061(8)
O5A 0.084(5) 0.123(7) 0.068(5) -0.008(4) 0.005(4) -0.034(5)
O6A 0.10(4) 0.10(5) 0.14(6) 0.07(4) 0.07(4) 0.02(3)
Cl1 0.0487(14) 0.0521(15) 0.0409(15) -0.0164(11) 0.0136(11) -0.0075(11)
Cl2 0.0419(10) 0.0411(10) 0.0753(15) 0.0056(9) -0.0077(10) -0.0021(8)
Cl3 0.0345(8) 0.0338(8) 0.0410(9) 0.0017(7) -0.0051(7) -0.0004(7)
Cl1A 0.37(7) 0.11(3) 0.12(3) 0.07(2) -0.12(4) -0.17(4)
N11 0.065(17) 0.39(6) 0.043(15) -0.03(2) 0.007(13) 0.01(3)
C35 0.062(18) 0.16(3) 0.054(18) -0.002(19) -0.031(15) 0.007(19)
C36 0.14(3) 0.13(3) 0.015(10) -0.004(13) -0.008(14) -0.06(2)
N11A 0.19(3) 0.39(6) 0.28(4) 0.22(4) -0.15(3) -0.13(3)
C35A 0.13(3) 0.085(18) 0.21(5) 0.01(2) 0.05(3) 0.03(2)
C36A 0.29(6) 0.10(2) 0.21(4) -0.04(2) 0.08(4) 0.11(3)

loop_
_atom_type_symbol
_atom_type_description
_atom_type_scat_dispersion_real
_atom_type_scat_dispersion_imag
_atom_type_scat_source
C C 0.0033 0.0016 'International Tables Vol C Tables 4.2.6.8 and 6.1.1.4'
H H 0.0000 0.0000 'International Tables Vol C Tables 4.2.6.8 and 6.1.1.4'
N N 0.0061 0.0033 'International Tables Vol C Tables 4.2.6.8 and 6.1.1.4'
O O 0.0106 0.0060 'International Tables Vol C Tables 4.2.6.8 and 6.1.1.4'
Cl Cl 0.1484 0.1585 'International Tables Vol C Tables 4.2.6.8 and 6.1.1.4'
Fe Fe 0.3463 0.8444 'International Tables Vol C Tables 4.2.6.8 and 6.1.1.4'

loop_
_geom_angle_atom_site_label_1
_geom_angle_atom_site_label_2
_geom_angle_atom_site_label_3
_geom_angle
_geom_angle_site_symmetry_1
_geom_angle_site_symmetry_3
_geom_angle_publ_flag
O1 Fe1 O2 102.05(18) . . ?
O1 Fe1 N4 97.35(18) . . ?
O2 Fe1 N4 93.40(19) . . ?
O1 Fe1 N1 95.68(19) . . ?
O2 Fe1 N1 91.49(18) . . ?
N4 Fe1 N1 164.80(18) . . ?
O1 Fe1 N2 95.85(19) . . ?
O2 Fe1 N2 159.19(18) . . ?
N4 Fe1 N2 94.76(19) . . ?
N1 Fe1 N2 76.12(19) . . ?
O1 Fe1 N3 169.19(19) . . ?
O2 Fe1 N3 84.72(18) . . ?
N4 Fe1 N3 73.64(19) . . ?
N1 Fe1 N3 92.52(19) . . ?
N2 Fe1 N3 79.28(19) . . ?
O1 Fe2 N9 101.04(19) . . ?
O1 Fe2 N5 96.61(19) . . ?
N9 Fe2 N5 93.7(2) . . ?
O1 Fe2 N8 97.90(19) . . ?
N9 Fe2 N8 94.9(2) . . ?
N5 Fe2 N8 161.4(2) . . ?
O1 Fe2 N6 93.04(19) . . ?
N9 Fe2 N6 162.8(2) . . ?
N5 Fe2 N6 74.8(2) . . ?
N8 Fe2 N6 92.9(2) . . ?
O1 Fe2 N7 167.43(19) . . ?
N9 Fe2 N7 89.0(2) . . ?
N5 Fe2 N7 90.3(2) . . ?
N8 Fe2 N7 73.44(19) . . ?
N6 Fe2 N7 78.6(2) . . ?
C1 N1 C5 119.9(5) . . ?
C1 N1 Fe1 124.8(4) . . ?
C5 N1 Fe1 114.9(4) . . ?
C6 N2 C8 108.8(5) . . ?
C6 N2 C7 108.6(5) . . ?
C8 N2 C7 112.1(5) . . ?
C6 N2 Fe1 106.1(3) . . ?
C8 N2 Fe1 109.5(4) . . ?
C7 N2 Fe1 111.5(4) . . ?
C11 N3 C10 109.2(5) . . ?
C11 N3 C9 109.9(5) . . ?
C10 N3 C9 110.9(5) . . ?
C11 N3 Fe1 105.4(4) . . ?
C10 N3 Fe1 115.1(4) . . ?
C9 N3 Fe1 106.1(4) . . ?
C12 N4 C16 118.0(5) . . ?
C12 N4 Fe1 117.5(4) . . ?
C16 N4 Fe1 124.2(4) . . ?
C17 N5 C21 118.7(6) . . ?
C17 N5 Fe2 126.6(5) . . ?
C21 N5 Fe2 114.3(5) . . ?
C22 N6 C23 108.6(6) . . ?
C22 N6 C24 111.0(6) . . ?
C23 N6 C24 109.9(6) . . ?
C22 N6 Fe2 104.7(4) . . ?
C23 N6 Fe2 113.3(4) . . ?
C24 N6 Fe2 109.1(4) . . ?
C26 N7 C25 110.1(5) . . ?
C26 N7 C27 108.9(5) . . ?
C25 N7 C27 109.9(5) . . ?
C26 N7 Fe2 116.6(4) . . ?
C25 N7 Fe2 106.1(4) . . ?
C27 N7 Fe2 105.0(4) . . ?
C32 N8 C28 118.9(6) . . ?
C32 N8 Fe2 124.4(4) . . ?
C28 N8 Fe2 116.0(4) . . ?
C33 N9 Fe2 131.9(4) . . ?
C33 N9 H9 114.1 . . ?
Fe2 N9 H9 114.1 . . ?
C33 N10 C34 123.7(6) . . ?
C33 N10 H10 118.2 . . ?
C34 N10 H10 118.2 . . ?
N1 C1 C2 120.6(6) . . ?
N1 C1 H1 119.7 . . ?
C2 C1 H1 119.7 . . ?
C3 C2 C1 119.3(6) . . ?
C3 C2 H2 120.3 . . ?
C1 C2 H2 120.3 . . ?
C2 C3 C4 120.6(6) . . ?
C2 C3 H3 119.7 . . ?
C4 C3 H3 119.7 . . ?
C3 C4 C5 118.6(6) . . ?
C3 C4 H4 120.7 . . ?
C5 C4 H4 120.7 . . ?
N1 C5 C4 120.8(6) . . ?
N1 C5 C6 116.0(5) . . ?
C4 C5 C6 123.1(6) . . ?
N2 C6 C5 110.1(5) . . ?
N2 C6 H6A 109.6 . . ?
C5 C6 H6A 109.6 . . ?
N2 C6 H6B 109.6 . . ?
C5 C6 H6B 109.6 . . ?
H6A C6 H6B 108.1 . . ?
N2 C7 H7A 109.5 . . ?
N2 C7 H7B 109.5 . . ?
H7A C7 H7B 109.5 . . ?
N2 C7 H7C 109.5 . . ?
H7A C7 H7C 109.5 . . ?
H7B C7 H7C 109.5 . . ?
N2 C8 C9 111.0(5) . . ?
N2 C8 H8A 109.4 . . ?
C9 C8 H8A 109.4 . . ?
N2 C8 H8B 109.4 . . ?
C9 C8 H8B 109.4 . . ?
H8A C8 H8B 108.0 . . ?
C8 C9 N3 109.6(5) . . ?
C8 C9 H9C 109.8 . . ?
N3 C9 H9C 109.8 . . ?
C8 C9 H9D 109.8 . . ?
N3 C9 H9D 109.8 . . ?
H9C C9 H9D 108.2 . . ?
N3 C10 H10A 109.5 . . ?
N3 C10 H10B 109.5 . . ?
H10A C10 H10B 109.5 . . ?
N3 C10 H10C 109.5 . . ?
H10A C10 H10C 109.5 . . ?
H10B C10 H10C 109.5 . . ?
N3 C11 C12 110.6(5) . . ?
N3 C11 H11A 109.5 . . ?
C12 C11 H11A 109.5 . . ?
N3 C11 H11B 109.5 . . ?
C12 C11 H11B 109.5 . . ?
H11A C11 H11B 108.1 . . ?
N4 C12 C13 121.8(6) . . ?
N4 C12 C11 115.1(6) . . ?
C13 C12 C11 123.1(6) . . ?
C12 C13 C14 120.2(7) . . ?
C12 C13 H13 119.9 . . ?
C14 C13 H13 119.9 . . ?
C13 C14 C15 118.5(7) . . ?
C13 C14 H14 120.8 . . ?
C15 C14 H14 120.8 . . ?
C16 C15 C14 118.2(6) . . ?
C16 C15 H15 120.9 . . ?
C14 C15 H15 120.9 . . ?
N4 C16 C15 123.2(6) . . ?
N4 C16 H16 118.4 . . ?
C15 C16 H16 118.4 . . ?
N5 C17 C18 122.4(9) . . ?
N5 C17 H17 118.8 . . ?
C18 C17 H17 118.8 . . ?
C19 C18 C17 117.8(10) . . ?
C19 C18 H18 121.1 . . ?
C17 C18 H18 121.1 . . ?
C20 C19 C18 120.3(8) . . ?
C20 C19 H19 119.9 . . ?
C18 C19 H19 119.9 . . ?
C19 C20 C21 119.7(9) . . ?
C19 C20 H20 120.2 . . ?
C21 C20 H20 120.2 . . ?
N5 C21 C20 121.2(8) . . ?
N5 C21 C22 115.9(6) . . ?
C20 C21 C22 122.8(8) . . ?
N6 C22 C21 109.6(6) . . ?
N6 C22 H22A 109.8 . . ?
C21 C22 H22A 109.8 . . ?
N6 C22 H22B 109.8 . . ?
C21 C22 H22B 109.8 . . ?
H22A C22 H22B 108.2 . . ?
N6 C23 H23A 109.5 . . ?
N6 C23 H23B 109.5 . . ?
H23A C23 H23B 109.5 . . ?
N6 C23 H23C 109.5 . . ?
H23A C23 H23C 109.5 . . ?
H23B C23 H23C 109.5 . . ?
N6 C24 C25 110.2(5) . . ?
N6 C24 H24A 109.6 . . ?
C25 C24 H24A 109.6 . . ?
N6 C24 H24B 109.6 . . ?
C25 C24 H24B 109.6 . . ?
H24A C24 H24B 108.1 . . ?
N7 C25 C24 110.6(6) . . ?
N7 C25 H25A 109.5 . . ?
C24 C25 H25A 109.5 . . ?
N7 C25 H25B 109.5 . . ?
C24 C25 H25B 109.5 . . ?
H25A C25 H25B 108.1 . . ?
N7 C26 H26A 109.5 . . ?
N7 C26 H26B 109.5 . . ?
H26A C26 H26B 109.5 . . ?
N7 C26 H26C 109.5 . . ?
H26A C26 H26C 109.5 . . ?
H26B C26 H26C 109.5 . . ?
N7 C27 C28 110.7(5) . . ?
N7 C27 H27A 109.5 . . ?
C28 C27 H27A 109.5 . . ?
N7 C27 H27B 109.5 . . ?
C28 C27 H27B 109.5 . . ?
H27A C27 H27B 108.1 . . ?
N8 C28 C29 120.7(6) . . ?
N8 C28 C27 116.1(5) . . ?
C29 C28 C27 123.2(6) . . ?
C30 C29 C28 120.2(7) . . ?
C30 C29 H29 119.9 . . ?
C28 C29 H29 119.9 . . ?
C29 C30 C31 118.3(7) . . ?
C29 C30 H30 120.8 . . ?
C31 C30 H30 120.8 . . ?
C32 C31 C30 119.3(7) . . ?
C32 C31 H31 120.3 . . ?
C30 C31 H31 120.3 . . ?
N8 C32 C31 122.5(6) . . ?
N8 C32 H32 118.8 . . ?
C31 C32 H32 118.8 . . ?
O2 C33 N9 123.5(5) . . ?
O2 C33 N10 116.4(5) . . ?
N9 C33 N10 120.1(6) . . ?
N10 C34 H34A 109.5 . . ?
N10 C34 H34B 109.5 . . ?
H34A C34 H34B 109.5 . . ?
N10 C34 H34C 109.5 . . ?
H34A C34 H34C 109.5 . . ?
H34B C34 H34C 109.5 . . ?
Fe1 O1 Fe2 129.1(2) . . ?
C33 O2 Fe1 132.3(4) . . ?
O4 Cl1 O3 117.3(5) . . ?
O4 Cl1 O5 112.8(5) . . ?
O3 Cl1 O5 108.7(5) . . ?
O4 Cl1 O6 107.9(5) . . ?
O3 Cl1 O6 105.0(4) . . ?
O5 Cl1 O6 103.8(5) . . ?
O8 Cl2 O7 110.7(6) . . ?
O8 Cl2 O10 110.6(5) . . ?
O7 Cl2 O10 110.1(5) . . ?
O8 Cl2 O9 108.0(5) . . ?
O7 Cl2 O9 108.6(4) . . ?
O10 Cl2 O9 108.7(4) . . ?
O12 Cl3 O11 109.6(4) . . ?
O12 Cl3 O14 110.5(4) . . ?
O11 Cl3 O14 109.0(4) . . ?
O12 Cl3 O13 108.7(4) . . ?
O11 Cl3 O13 109.6(4) . . ?
O14 Cl3 O13 109.4(4) . . ?
N11 C35 C36 172(5) . . ?
N11A C35A C36A 142(6) . . ?
C35A C36A H36D 109.5 . . ?
C35A C36A H36E 109.5 . . ?
H36D C36A H36E 109.5 . . ?
C35A C36A H36F 109.5 . . ?
H36D C36A H36F 109.5 . . ?
H36E C36A H36F 109.5 . . ?

loop_
_geom_bond_atom_site_label_1
_geom_bond_atom_site_label_2
_geom_bond_distance
_geom_bond_site_symmetry_2
_geom_bond_publ_flag
Fe1 O1 1.799(4) . ?
Fe1 O2 1.967(4) . ?
Fe1 N4 2.144(5) . ?
Fe1 N1 2.153(5) . ?
Fe1 N2 2.204(5) . ?
Fe1 N3 2.284(5) . ?
Fe2 O1 1.803(4) . ?
Fe2 N9 1.994(5) . ?
Fe2 N5 2.158(5) . ?
Fe2 N8 2.167(5) . ?
Fe2 N6 2.230(5) . ?
Fe2 N7 2.304(5) . ?
N1 C1 1.346(8) . ?
N1 C5 1.348(8) . ?
N2 C6 1.475(8) . ?
N2 C8 1.483(8) . ?
N2 C7 1.484(8) . ?
N3 C11 1.471(8) . ?
N3 C10 1.479(8) . ?
N3 C9 1.504(8) . ?
N4 C12 1.345(8) . ?
N4 C16 1.357(8) . ?
N5 C17 1.335(9) . ?
N5 C21 1.355(9) . ?
N6 C22 1.463(9) . ?
N6 C23 1.485(9) . ?
N6 C24 1.493(8) . ?
N7 C26 1.470(8) . ?
N7 C25 1.475(9) . ?
N7 C27 1.480(8) . ?
N8 C32 1.330(8) . ?
N8 C28 1.350(8) . ?
N9 C33 1.318(8) . ?
N9 H9 0.8800 . ?
N10 C33 1.341(8) . ?
N10 C34 1.434(10) . ?
N10 H10 0.8800 . ?
C1 C2 1.381(9) . ?
C1 H1 0.9500 . ?
C2 C3 1.357(9) . ?
C2 H2 0.9500 . ?
C3 C4 1.368(9) . ?
C3 H3 0.9500 . ?
C4 C5 1.385(9) . ?
C4 H4 0.9500 . ?
C5 C6 1.497(8) . ?
C6 H6A 0.9900 . ?
C6 H6B 0.9900 . ?
C7 H7A 0.9800 . ?
C7 H7B 0.9800 . ?
C7 H7C 0.9800 . ?
C8 C9 1.498(10) . ?
C8 H8A 0.9900 . ?
C8 H8B 0.9900 . ?
C9 H9C 0.9900 . ?
C9 H9D 0.9900 . ?
C10 H10A 0.9800 . ?
C10 H10B 0.9800 . ?
C10 H10C 0.9800 . ?
C11 C12 1.498(9) . ?
C11 H11A 0.9900 . ?
C11 H11B 0.9900 . ?
C12 C13 1.362(9) . ?
C13 C14 1.379(10) . ?
C13 H13 0.9500 . ?
C14 C15 1.401(10) . ?
C14 H14 0.9500 . ?
C15 C16 1.358(9) . ?
C15 H15 0.9500 . ?
C16 H16 0.9500 . ?
C17 C18 1.395(11) . ?
C17 H17 0.9500 . ?
C18 C19 1.377(15) . ?
C18 H18 0.9500 . ?
C19 C20 1.355(14) . ?
C19 H19 0.9500 . ?
C20 C21 1.380(10) . ?
C20 H20 0.9500 . ?
C21 C22 1.489(12) . ?
C22 H22A 0.9900 . ?
C22 H22B 0.9900 . ?
C23 H23A 0.9800 . ?
C23 H23B 0.9800 . ?
C23 H23C 0.9800 . ?
C24 C25 1.499(10) . ?
C24 H24A 0.9900 . ?
C24 H24B 0.9900 . ?
C25 H25A 0.9900 . ?
C25 H25B 0.9900 . ?
C26 H26A 0.9800 . ?
C26 H26B 0.9800 . ?
C26 H26C 0.9800 . ?
C27 C28 1.504(9) . ?
C27 H27A 0.9900 . ?
C27 H27B 0.9900 . ?
C28 C29 1.386(9) . ?
C29 C30 1.367(10) . ?
C29 H29 0.9500 . ?
C30 C31 1.381(11) . ?
C30 H30 0.9500 . ?
C31 C32 1.371(9) . ?
C31 H31 0.9500 . ?
C32 H32 0.9500 . ?
C33 O2 1.293(7) . ?
C34 H34A 0.9800 . ?
C34 H34B 0.9800 . ?
C34 H34C 0.9800 . ?
O3 Cl1 1.409(7) . ?
O4 Cl1 1.342(7) . ?
O5 Cl1 1.417(7) . ?
O6 Cl1 1.462(6) . ?
O7 Cl2 1.403(7) . ?
O8 Cl2 1.398(7) . ?
O9 Cl2 1.449(6) . ?
O10 Cl2 1.425(6) . ?
O11 Cl3 1.422(5) . ?
O12 Cl3 1.407(5) . ?
O13 Cl3 1.427(6) . ?
O14 Cl3 1.425(6) . ?
O6A Cl1A 1.417(14) . ?
N11 C35 1.11(4) . ?
C35 C36 1.28(4) . ?
C36 H36A 0.9800 . ?
C36 H36B 0.9800 . ?
C36 H36C 0.9800 . ?
N11A C35A 1.05(4) . ?
C35A C36A 1.18(5) . ?
C36A H36D 0.9800 . ?
C36A H36E 0.9800 . ?
C36A H36F 0.9800 . ?

loop_
_geom_torsion_atom_site_label_1
_geom_torsion_atom_site_label_2
_geom_torsion_atom_site_label_3
_geom_torsion_atom_site_label_4
_geom_torsion
_geom_torsion_site_symmetry_1
_geom_torsion_site_symmetry_2
_geom_torsion_site_symmetry_3
_geom_torsion_site_symmetry_4
_geom_torsion_publ_flag
O1 Fe1 N1 C1 -97.3(5) . . . . ?
O2 Fe1 N1 C1 5.0(5) . . . . ?
N4 Fe1 N1 C1 113.7(8) . . . . ?
N2 Fe1 N1 C1 168.1(5) . . . . ?
N3 Fe1 N1 C1 89.7(5) . . . . ?
O1 Fe1 N1 C5 75.4(4) . . . . ?
O2 Fe1 N1 C5 177.7(4) . . . . ?
N4 Fe1 N1 C5 -73.5(9) . . . . ?
N2 Fe1 N1 C5 -19.2(4) . . . . ?
N3 Fe1 N1 C5 -97.5(4) . . . . ?
O1 Fe1 N2 C6 -61.1(4) . . . . ?
O2 Fe1 N2 C6 88.3(6) . . . . ?
N4 Fe1 N2 C6 -159.0(4) . . . . ?
N1 Fe1 N2 C6 33.3(4) . . . . ?
N3 Fe1 N2 C6 128.7(4) . . . . ?
O1 Fe1 N2 C8 -178.4(4) . . . . ?
O2 Fe1 N2 C8 -29.0(8) . . . . ?
N4 Fe1 N2 C8 83.7(4) . . . . ?
N1 Fe1 N2 C8 -83.9(4) . . . . ?
N3 Fe1 N2 C8 11.4(4) . . . . ?
O1 Fe1 N2 C7 57.0(5) . . . . ?
O2 Fe1 N2 C7 -153.7(5) . . . . ?
N4 Fe1 N2 C7 -40.9(5) . . . . ?
N1 Fe1 N2 C7 151.4(5) . . . . ?
N3 Fe1 N2 C7 -113.2(5) . . . . ?
O1 Fe1 N3 C11 69.5(11) . . . . ?
O2 Fe1 N3 C11 -59.9(4) . . . . ?
N4 Fe1 N3 C11 35.3(4) . . . . ?
N1 Fe1 N3 C11 -151.1(4) . . . . ?
N2 Fe1 N3 C11 133.5(4) . . . . ?
O1 Fe1 N3 C10 -170.1(9) . . . . ?
O2 Fe1 N3 C10 60.6(5) . . . . ?
N4 Fe1 N3 C10 155.7(5) . . . . ?
N1 Fe1 N3 C10 -30.7(5) . . . . ?
N2 Fe1 N3 C10 -106.0(5) . . . . ?
O1 Fe1 N3 C9 -47.0(12) . . . . ?
O2 Fe1 N3 C9 -176.4(4) . . . . ?
N4 Fe1 N3 C9 -81.3(4) . . . . ?
N1 Fe1 N3 C9 92.3(4) . . . . ?
N2 Fe1 N3 C9 17.0(4) . . . . ?
O1 Fe1 N4 C12 161.8(4) . . . . ?
O2 Fe1 N4 C12 59.2(4) . . . . ?
N1 Fe1 N4 C12 -49.3(9) . . . . ?
N2 Fe1 N4 C12 -101.6(4) . . . . ?
N3 Fe1 N4 C12 -24.3(4) . . . . ?
O1 Fe1 N4 C16 -12.0(5) . . . . ?
O2 Fe1 N4 C16 -114.6(5) . . . . ?
N1 Fe1 N4 C16 136.9(7) . . . . ?
N2 Fe1 N4 C16 84.6(5) . . . . ?
N3 Fe1 N4 C16 161.9(5) . . . . ?
O1 Fe2 N5 C17 -104.7(6) . . . . ?
N9 Fe2 N5 C17 -3.1(6) . . . . ?
N8 Fe2 N5 C17 114.1(8) . . . . ?
N6 Fe2 N5 C17 163.9(6) . . . . ?
N7 Fe2 N5 C17 85.8(6) . . . . ?
O1 Fe2 N5 C21 67.8(5) . . . . ?
N9 Fe2 N5 C21 169.4(5) . . . . ?
N8 Fe2 N5 C21 -73.3(8) . . . . ?
N6 Fe2 N5 C21 -23.6(4) . . . . ?
N7 Fe2 N5 C21 -101.7(5) . . . . ?
O1 Fe2 N6 C22 -58.4(4) . . . . ?
N9 Fe2 N6 C22 86.7(8) . . . . ?
N5 Fe2 N6 C22 37.6(4) . . . . ?
N8 Fe2 N6 C22 -156.5(4) . . . . ?
N7 Fe2 N6 C22 131.1(5) . . . . ?
O1 Fe2 N6 C23 59.9(5) . . . . ?
N9 Fe2 N6 C23 -155.0(7) . . . . ?
N5 Fe2 N6 C23 155.9(5) . . . . ?
N8 Fe2 N6 C23 -38.2(5) . . . . ?
N7 Fe2 N6 C23 -110.7(5) . . . . ?
O1 Fe2 N6 C24 -177.4(5) . . . . ?
N9 Fe2 N6 C24 -32.2(10) . . . . ?
N5 Fe2 N6 C24 -81.3(5) . . . . ?
N8 Fe2 N6 C24 84.6(5) . . . . ?
N7 Fe2 N6 C24 12.1(4) . . . . ?
O1 Fe2 N7 C26 -155.2(8) . . . . ?
N9 Fe2 N7 C26 61.9(5) . . . . ?
N5 Fe2 N7 C26 -31.8(5) . . . . ?
N8 Fe2 N7 C26 157.2(5) . . . . ?
N6 Fe2 N7 C26 -106.2(5) . . . . ?
O1 Fe2 N7 C25 -32.1(11) . . . . ?
N9 Fe2 N7 C25 -175.1(4) . . . . ?
N5 Fe2 N7 C25 91.2(4) . . . . ?
N8 Fe2 N7 C25 -79.7(4) . . . . ?
N6 Fe2 N7 C25 16.8(4) . . . . ?
O1 Fe2 N7 C27 84.3(9) . . . . ?
N9 Fe2 N7 C27 -58.7(4) . . . . ?
N5 Fe2 N7 C27 -152.4(4) . . . . ?
N8 Fe2 N7 C27 36.7(4) . . . . ?
N6 Fe2 N7 C27 133.2(4) . . . . ?
O1 Fe2 N8 C32 -9.1(5) . . . . ?
N9 Fe2 N8 C32 -111.0(5) . . . . ?
N5 Fe2 N8 C32 131.9(7) . . . . ?
N6 Fe2 N8 C32 84.4(5) . . . . ?
N7 Fe2 N8 C32 161.5(5) . . . . ?
O1 Fe2 N8 C28 161.7(4) . . . . ?
N9 Fe2 N8 C28 59.8(5) . . . . ?
N5 Fe2 N8 C28 -57.3(9) . . . . ?
N6 Fe2 N8 C28 -104.8(5) . . . . ?
N7 Fe2 N8 C28 -27.7(4) . . . . ?
O1 Fe2 N9 C33 1.0(6) . . . . ?
N5 Fe2 N9 C33 -96.5(6) . . . . ?
N8 Fe2 N9 C33 100.0(6) . . . . ?
N6 Fe2 N9 C33 -143.5(7) . . . . ?
N7 Fe2 N9 C33 173.3(6) . . . . ?
C5 N1 C1 C2 -0.8(9) . . . . ?
Fe1 N1 C1 C2 171.6(4) . . . . ?
N1 C1 C2 C3 3.7(9) . . . . ?
C1 C2 C3 C4 -2.9(10) . . . . ?
C2 C3 C4 C5 -0.6(10) . . . . ?
C1 N1 C5 C4 -2.8(9) . . . . ?
Fe1 N1 C5 C4 -175.9(5) . . . . ?
C1 N1 C5 C6 173.4(5) . . . . ?
Fe1 N1 C5 C6 0.3(7) . . . . ?
C3 C4 C5 N1 3.6(9) . . . . ?
C3 C4 C5 C6 -172.4(6) . . . . ?
C8 N2 C6 C5 74.5(6) . . . . ?
C7 N2 C6 C5 -163.3(5) . . . . ?
Fe1 N2 C6 C5 -43.3(5) . . . . ?
N1 C5 C6 N2 30.0(7) . . . . ?
C4 C5 C6 N2 -153.8(6) . . . . ?
C6 N2 C8 C9 -155.0(5) . . . . ?
C7 N2 C8 C9 85.0(7) . . . . ?
Fe1 N2 C8 C9 -39.3(6) . . . . ?
N2 C8 C9 N3 56.9(7) . . . . ?
C11 N3 C9 C8 -156.5(5) . . . . ?
C10 N3 C9 C8 82.6(7) . . . . ?
Fe1 N3 C9 C8 -43.1(6) . . . . ?
C10 N3 C11 C12 -167.1(5) . . . . ?
C9 N3 C11 C12 71.0(6) . . . . ?
Fe1 N3 C11 C12 -42.9(5) . . . . ?
C16 N4 C12 C13 1.0(9) . . . . ?
Fe1 N4 C12 C13 -173.3(5) . . . . ?
C16 N4 C12 C11 -178.4(5) . . . . ?
Fe1 N4 C12 C11 7.4(7) . . . . ?
N3 C11 C12 N4 26.0(7) . . . . ?
N3 C11 C12 C13 -153.3(6) . . . . ?
N4 C12 C13 C14 0.4(10) . . . . ?
C11 C12 C13 C14 179.7(6) . . . . ?
C12 C13 C14 C15 -1.5(10) . . . . ?
C13 C14 C15 C16 1.3(10) . . . . ?
C12 N4 C16 C15 -1.2(9) . . . . ?
Fe1 N4 C16 C15 172.6(5) . . . . ?
C14 C15 C16 N4 0.1(10) . . . . ?
C21 N5 C17 C18 -0.4(10) . . . . ?
Fe2 N5 C17 C18 171.8(5) . . . . ?
N5 C17 C18 C19 0.2(12) . . . . ?
C17 C18 C19 C20 0.5(12) . . . . ?
C18 C19 C20 C21 -0.8(12) . . . . ?
C17 N5 C21 C20 0.1(10) . . . . ?
Fe2 N5 C21 C20 -173.1(5) . . . . ?
C17 N5 C21 C22 177.2(6) . . . . ?
Fe2 N5 C21 C22 4.1(7) . . . . ?
C19 C20 C21 N5 0.6(11) . . . . ?
C19 C20 C21 C22 -176.4(7) . . . . ?
C23 N6 C22 C21 -168.5(6) . . . . ?
C24 N6 C22 C21 70.6(7) . . . . ?
Fe2 N6 C22 C21 -47.1(6) . . . . ?
N5 C21 C22 N6 30.5(8) . . . . ?
C20 C21 C22 N6 -152.4(6) . . . . ?
C22 N6 C24 C25 -154.8(6) . . . . ?
C23 N6 C24 C25 84.9(7) . . . . ?
Fe2 N6 C24 C25 -39.9(7) . . . . ?
C26 N7 C25 C24 83.1(7) . . . . ?
C27 N7 C25 C24 -156.9(5) . . . . ?
Fe2 N7 C25 C24 -44.0(6) . . . . ?
N6 C24 C25 N7 58.2(8) . . . . ?
C26 N7 C27 C28 -167.8(6) . . . . ?
C25 N7 C27 C28 71.6(7) . . . . ?
Fe2 N7 C27 C28 -42.2(6) . . . . ?
C32 N8 C28 C29 2.9(9) . . . . ?
Fe2 N8 C28 C29 -168.4(5) . . . . ?
C32 N8 C28 C27 -176.4(6) . . . . ?
Fe2 N8 C28 C27 12.3(7) . . . . ?
N7 C27 C28 N8 22.5(8) . . . . ?
N7 C27 C28 C29 -156.7(6) . . . . ?
N8 C28 C29 C30 -0.8(11) . . . . ?
C27 C28 C29 C30 178.5(7) . . . . ?
C28 C29 C30 C31 -2.3(11) . . . . ?
C29 C30 C31 C32 3.1(11) . . . . ?
C28 N8 C32 C31 -2.0(9) . . . . ?
Fe2 N8 C32 C31 168.5(5) . . . . ?
C30 C31 C32 N8 -1.0(10) . . . . ?
Fe2 N9 C33 O2 1.9(10) . . . . ?
Fe2 N9 C33 N10 -178.7(5) . . . . ?
C34 N10 C33 O2 -4.9(11) . . . . ?
C34 N10 C33 N9 175.7(8) . . . . ?
O2 Fe1 O1 Fe2 -1.8(3) . . . . ?
N4 Fe1 O1 Fe2 -96.9(3) . . . . ?
N1 Fe1 O1 Fe2 90.9(3) . . . . ?
N2 Fe1 O1 Fe2 167.5(3) . . . . ?
N3 Fe1 O1 Fe2 -129.9(9) . . . . ?
N9 Fe2 O1 Fe1 -0.2(3) . . . . ?
N5 Fe2 O1 Fe1 94.8(3) . . . . ?
N8 Fe2 O1 Fe1 -96.8(3) . . . . ?
N6 Fe2 O1 Fe1 169.8(3) . . . . ?
N7 Fe2 O1 Fe1 -142.4(8) . . . . ?
N9 C33 O2 Fe1 -5.7(9) . . . . ?
N10 C33 O2 Fe1 174.8(5) . . . . ?
O1 Fe1 O2 C33 5.4(6) . . . . ?
N4 Fe1 O2 C33 103.7(5) . . . . ?
N1 Fe1 O2 C33 -90.7(5) . . . . ?
N2 Fe1 O2 C33 -143.3(6) . . . . ?
N3 Fe1 O2 C33 176.9(6) . . . . ?
